data_2203815
loop_
_publ_author_name
'Yaz\?ic\?i, Serap'
'Akdemir, Nesuhi'
'A\<gar, Erbil'
'\"Ozil, Musa'
'\,Senel, \.Ismet'
'B\"uy\"ukg\"ung\"or, Orhan'

_publ_section_title
;
 4-(3-Pyridyloxy)phthalonitrile
;
_journal_issue 6
_journal_name_full 'Acta Crystallographica Section E'
_journal_page_first o1119
_journal_page_last o1120
_journal_paper_doi 10.1107/S1600536804010797
_journal_volume 60
_journal_year 2004
_chemical_formula_iupac 'C13 H7 N3 O'
_chemical_formula_moiety 'C13 H7 N3 O'
_chemical_formula_sum 'C13 H7 N3 O'
_chemical_formula_weight 221.22
_chemical_name_systematic
;
4-(3-pyridyloxy)phthalonitrile
;
_space_group_IT_number 14
_symmetry_cell_setting monoclinic
_symmetry_space_group_name_Hall '-P 2ybc'
_symmetry_space_group_name_H-M 'P 1 21/c 1'
_atom_sites_solution_hydrogens geom
_atom_sites_solution_primary direct
_atom_sites_solution_secondary difmap
_cell_angle_alpha 90
_cell_angle_beta 98.223(8)
_cell_angle_gamma 90
_cell_formula_units_Z 4
_cell_length_a 4.8686(5)
_cell_length_b 22.688(3)
_cell_length_c 10.0658(11)
_cell_measurement_reflns_used 4814
_cell_measurement_temperature 293
_cell_measurement_theta_max 24.1
_cell_measurement_theta_min 1.8
_cell_volume 1100.4(2)
_computing_cell_refinement X-AREA
_computing_data_collection 'X-AREA (Stoe & Cie, 2002)'
_computing_data_reduction 'X-RED (Stoe & Cie, 2002)'
_computing_molecular_graphics 'ORTEP-3 for Windows (Farrugia, 1997)'
_computing_publication_material 'WinGX (Farrugia, 1998)'
_computing_structure_refinement 'SHELXL97 (Sheldrick, 1997)'
_computing_structure_solution 'SHELXS97 (Sheldrick, 1997)'
_diffrn_ambient_temperature 293(2)
_diffrn_detector_area_resol_mean 6.67
_diffrn_measured_fraction_theta_full 1.000
_diffrn_measured_fraction_theta_max 1.000
_diffrn_measurement_device_type 'Stoe IPDS-2'
_diffrn_measurement_method '\w rotation'
_diffrn_radiation_monochromator 'plane graphite'
_diffrn_radiation_source 'fine-focus sealed tube'
_diffrn_radiation_type MoK\a
_diffrn_radiation_wavelength 0.71073
_diffrn_reflns_av_R_equivalents 0.090
_diffrn_reflns_av_sigmaI/netI 0.087
_diffrn_reflns_limit_h_max 5
_diffrn_reflns_limit_h_min -5
_diffrn_reflns_limit_k_max 27
_diffrn_reflns_limit_k_min -27
_diffrn_reflns_limit_l_max 12
_diffrn_reflns_limit_l_min -12
_diffrn_reflns_number 14299
_diffrn_reflns_theta_full 25.2
_diffrn_reflns_theta_max 25.2
_diffrn_reflns_theta_min 1.8
_diffrn_standards_number 0
_exptl_absorpt_coefficient_mu 0.089
_exptl_absorpt_correction_T_max 0.993
_exptl_absorpt_correction_T_min 0.982
_exptl_absorpt_correction_type integration
_exptl_absorpt_process_details '(X-RED; Stoe & Cie, 2002)'
_exptl_crystal_colour colourless
_exptl_crystal_density_diffrn 1.335
_exptl_crystal_density_method 'not measured'
_exptl_crystal_description rod
_exptl_crystal_F_000 456
_exptl_crystal_size_max 0.33
_exptl_crystal_size_mid 0.17
_exptl_crystal_size_min 0.08
_refine_diff_density_max 0.16
_refine_diff_density_min -0.27
_refine_ls_extinction_method none
_refine_ls_goodness_of_fit_ref 0.99
_refine_ls_hydrogen_treatment constr
_refine_ls_matrix_type full
_refine_ls_number_parameters 142
_refine_ls_number_reflns 1982
_refine_ls_number_restraints 0
_refine_ls_restrained_S_all 0.99
_refine_ls_R_factor_all 0.120
_refine_ls_R_factor_gt 0.040
_refine_ls_shift/su_max 0.001
_refine_ls_shift/su_mean 0.000
_refine_ls_structure_factor_coef Fsqd
_refine_ls_weighting_details 'calc w = 1/[\s^2^(Fo^2^)+(0.0028P)^2^] where P = (Fo^2^+2Fc^2^)/3'
_refine_ls_weighting_scheme calc
_refine_ls_wR_factor_gt 0.041
_refine_ls_wR_factor_ref 0.045
_reflns_number_gt 826
_reflns_number_total 1982
_reflns_threshold_expression I>2\s(I)
_cod_data_source_file tk6164.cif
_cod_data_source_block I
_cod_original_sg_symbol_H-M 'P  21/c'
_cod_database_code 2203815

loop_
_symmetry_equiv_pos_as_xyz
'x, y, z'
'-x, y+1/2, -z+1/2'
'-x, -y, -z'
'x, -y-1/2, z-1/2'

loop_
_atom_site_label
_atom_site_fract_x
_atom_site_fract_y
_atom_site_fract_z
_atom_site_U_iso_or_equiv
_atom_site_adp_type
_atom_site_calc_flag
_atom_site_refinement_flags
_atom_site_occupancy
_atom_site_type_symbol
C1 0.5688(5) 0.64817(10) 0.7743(2) 0.0470(7) Uani d . 1 C
C2 0.6483(5) 0.70309(9) 0.7327(2) 0.0495(7) Uani d . 1 C
H2 0.7725 0.7061 0.6709 0.059 Uiso calc R 1 H
C3 0.5428(5) 0.75300(10) 0.7834(2) 0.0534(7) Uani d . 1 C
H3 0.5956 0.7898 0.7553 0.064 Uiso calc R 1 H
C4 0.3578(5) 0.74923(10) 0.8764(2) 0.0511(5) Uani d . 1 C
C5 0.2843(5) 0.69359(10) 0.9179(2) 0.0460(5) Uani d . 1 C
C6 0.3869(4) 0.64283(9) 0.8680(2) 0.0448(6) Uani d . 1 C
H6 0.3357 0.6059 0.8964 0.054 Uiso calc R 1 H
C7 0.5955(6) 0.54442(11) 0.7460(3) 0.0555(7) Uani d . 1 C
C8 0.7284(6) 0.51442(12) 0.8535(3) 0.0694(8) Uani d . 1 C
H8 0.8730 0.5331 0.9078 0.083 Uiso calc R 1 H
C9 0.4561(7) 0.43516(11) 0.8031(4) 0.0860(11) Uani d . 1 C
H9 0.4043 0.3970 0.8224 0.103 Uiso calc R 1 H
C10 0.3152(7) 0.46173(13) 0.6934(4) 0.0962(11) Uani d . 1 C
H10 0.1746 0.4418 0.6392 0.115 Uiso calc R 1 H
C11 0.3835(6) 0.51940(13) 0.6628(3) 0.0799(9) Uani d . 1 C
H11 0.2893 0.5395 0.5896 0.096 Uiso calc R 1 H
C12 0.2406(5) 0.80185(11) 0.9257(2) 0.0511(5) Uani d . 1 C
C13 0.0960(5) 0.68817(10) 1.0168(2) 0.0460(5) Uani d . 1 C
N1 0.6618(5) 0.45952(10) 0.8849(2) 0.0835(8) Uani d . 1 N
N2 0.1453(5) 0.84275(9) 0.9642(2) 0.0877(8) Uani d . 1 N
N3 -0.0480(4) 0.68396(8) 1.09511(19) 0.0638(6) Uani d . 1 N
O1 0.6893(3) 0.60113(6) 0.71949(15) 0.0623(5) Uani d . 1 O

loop_
_atom_site_aniso_label
_atom_site_aniso_U_11
_atom_site_aniso_U_22
_atom_site_aniso_U_33
_atom_site_aniso_U_12
_atom_site_aniso_U_13
_atom_site_aniso_U_23
C1 0.0490(18) 0.0397(15) 0.0527(18) 0.0023(14) 0.0088(14) 0.0015(14)
C2 0.0469(18) 0.0504(16) 0.0528(17) -0.0060(14) 0.0124(13) 0.0149(14)
C3 0.0615(19) 0.0346(15) 0.0610(19) -0.0041(15) -0.0021(15) 0.0099(14)
C4 0.0538(13) 0.0457(11) 0.0522(12) 0.0007(10) 0.0025(9) 0.0042(10)
C5 0.0468(13) 0.0405(9) 0.0498(13) -0.0009(10) 0.0040(9) -0.0024(10)
C6 0.0454(17) 0.0377(15) 0.0521(17) -0.0033(13) 0.0097(13) 0.0048(13)
C7 0.063(2) 0.0469(17) 0.061(2) 0.0023(16) 0.0252(16) -0.0011(16)
C8 0.079(2) 0.0557(18) 0.075(2) -0.0022(18) 0.0163(18) 0.0065(17)
C9 0.114(3) 0.0427(18) 0.109(3) -0.006(2) 0.043(2) -0.005(2)
C10 0.111(3) 0.068(2) 0.106(3) -0.026(2) 0.004(2) -0.017(2)
C11 0.091(3) 0.070(2) 0.077(2) 0.002(2) 0.004(2) 0.005(2)
C12 0.0538(13) 0.0457(11) 0.0522(12) 0.0007(10) 0.0025(9) 0.0042(10)
C13 0.0468(13) 0.0405(9) 0.0498(13) -0.0009(10) 0.0040(9) -0.0024(10)
N1 0.105(2) 0.0508(16) 0.097(2) 0.0038(16) 0.0227(17) 0.0171(15)
N2 0.112(2) 0.0611(14) 0.0886(18) 0.0171(16) 0.0091(14) -0.0102(13)
N3 0.0657(15) 0.0665(14) 0.0628(15) -0.0015(13) 0.0219(11) -0.0082(12)
O1 0.0740(14) 0.0417(10) 0.0790(14) 0.0004(10) 0.0377(10) 0.0083(10)

loop_
_atom_type_symbol
_atom_type_description
_atom_type_scat_dispersion_real
_atom_type_scat_dispersion_imag
_atom_type_scat_source
C C 0.0033 0.0016 'International Tables Vol C Tables 4.2.6.8 and 6.1.1.4'
H H 0.0000 0.0000 'International Tables Vol C Tables 4.2.6.8 and 6.1.1.4'
N N 0.0061 0.0033 'International Tables Vol C Tables 4.2.6.8 and 6.1.1.4'
O O 0.0106 0.0060 'International Tables Vol C Tables 4.2.6.8 and 6.1.1.4'

loop_
_geom_angle_atom_site_label_1
_geom_angle_atom_site_label_2
_geom_angle_atom_site_label_3
_geom_angle
_geom_angle_publ_flag
O1 C1 C6 123.8(2) ?
O1 C1 C2 115.1(2) ?
C6 C1 C2 121.1(2) ?
C3 C2 C1 119.6(2) ?
C3 C2 H2 120.2 ?
C1 C2 H2 120.2 ?
C2 C3 C4 120.8(2) ?
C2 C3 H3 119.6 ?
C4 C3 H3 119.6 ?
C3 C4 C5 118.5(2) ?
C3 C4 C12 120.4(2) ?
C5 C4 C12 121.1(2) ?
C6 C5 C4 121.7(2) ?
C6 C5 C13 118.5(2) ?
C4 C5 C13 119.8(2) ?
C5 C6 C1 118.3(2) ?
C5 C6 H6 120.8 ?
C1 C6 H6 120.8 ?
C11 C7 C8 121.0(3) ?
C11 C7 O1 120.3(3) ?
C8 C7 O1 118.6(3) ?
N1 C8 C7 123.4(3) ?
N1 C8 H8 118.3 ?
C7 C8 H8 118.3 ?
N1 C9 C10 124.8(3) ?
N1 C9 H9 117.6 ?
C10 C9 H9 117.6 ?
C9 C10 C11 119.2(3) ?
C9 C10 H10 120.4 ?
C11 C10 H10 120.4 ?
C7 C11 C10 116.1(3) ?
C7 C11 H11 121.9 ?
C10 C11 H11 121.9 ?
N2 C12 C4 179.1(3) yes
N3 C13 C5 179.2(3) yes
C8 N1 C9 115.4(3) yes
C1 O1 C7 117.85(17) yes

loop_
_geom_bond_atom_site_label_1
_geom_bond_atom_site_label_2
_geom_bond_distance
_geom_bond_publ_flag
C1 O1 1.371(2) yes
C1 C6 1.388(2) ?
C1 C2 1.387(3) ?
C2 C3 1.372(3) ?
C2 H2 0.9300 ?
C3 C4 1.391(2) ?
C3 H3 0.9300 ?
C4 C5 1.392(3) ?
C4 C12 1.442(3) ?
C5 C6 1.378(3) ?
C5 C13 1.452(3) ?
C6 H6 0.9300 ?
C7 C11 1.357(3) ?
C7 C8 1.360(3) ?
C7 O1 1.404(3) yes
N1 C8 1.337(3) yes
C8 H8 0.9300 ?
N1 C9 1.323(3) yes
C9 C10 1.355(3) ?
C9 H9 0.9300 ?
C10 C11 1.395(3) ?
C10 H10 0.9300 ?
C11 H11 0.9300 ?
N2 C12 1.130(2) yes
N3 C13 1.131(2) yes

loop_
_cod_related_entry_id
_cod_related_entry_database
_cod_related_entry_code
1 ChemSpider 770656
